data_7710191
loop_
_publ_author_name
'Dunaj, Tobias'
'Dollberg, Kevin'
'von H\"anisch, Carsten'

_publ_section_title
;
 Binary interpnictogen compounds bearing diaryl bismuth fragments bound to
 all lighter pnictogens
;
_journal_name_full 'Dalton Transactions'
_journal_paper_doi 10.1039/D2DT00472K
_journal_year 2022
_chemical_formula_moiety 'C25 H40 Bi P Si'
_chemical_formula_sum 'C25 H40 Bi P Si'
_chemical_formula_weight 608.61
_chemical_properties_physical Air-sensitive,Moisture-sensitive,Heat-sensitive
_space_group_crystal_system monoclinic
_space_group_IT_number 14
_space_group_name_Hall '-P 2ybc'
_space_group_name_H-M_alt 'P 1 21/c 1'
_atom_sites_solution_hydrogens geom
_atom_sites_solution_primary dual
_audit_creation_date 2021-10-11
_audit_creation_method
;
Olex2 1.2
(compiled 2018.05.29 svn.r3508 for OlexSys, GUI svn.r5506)
;
_audit_update_record
;
2022-02-11 deposited with the CCDC.	2022-04-13 downloaded from the CCDC.
;
_cell_angle_alpha 90
_cell_angle_beta 98.857(8)
_cell_angle_gamma 90
_cell_formula_units_Z 4
_cell_length_a 10.1342(10)
_cell_length_b 8.4111(10)
_cell_length_c 31.257(3)
_cell_measurement_reflns_used 32598
_cell_measurement_temperature 100.0
_cell_measurement_theta_max 26.687
_cell_measurement_theta_min 2.034
_cell_volume 2632.6(5)
_computing_molecular_graphics 'Olex2 (Dolomanov et al., 2009)'
_computing_publication_material 'Olex2 (Dolomanov et al., 2009)'
_computing_structure_refinement 'ShelXL (Sheldrick, 2015)'
_computing_structure_solution 'ShelXT (Sheldrick, 2015)'
_diffrn_ambient_temperature 100.0
_diffrn_detector 'CCD area detector'
_diffrn_detector_area_resol_mean 5.6
_diffrn_detector_type 'STOE IPDS 2T'
_diffrn_measured_fraction_theta_full 1.000
_diffrn_measured_fraction_theta_max 0.999
_diffrn_measurement_device 'three-circle diffractometer'
_diffrn_measurement_device_type 'STOE IPDS 2T'
_diffrn_measurement_method '\w scans'
_diffrn_radiation_monochromator graphite
_diffrn_radiation_probe x-ray
_diffrn_radiation_type MoK\a
_diffrn_radiation_wavelength 0.71073
_diffrn_reflns_av_R_equivalents 0.0265
_diffrn_reflns_av_unetI/netI 0.0176
_diffrn_reflns_Laue_measured_fraction_full 1.000
_diffrn_reflns_Laue_measured_fraction_max 0.999
_diffrn_reflns_limit_h_max 12
_diffrn_reflns_limit_h_min -12
_diffrn_reflns_limit_k_max 10
_diffrn_reflns_limit_k_min -10
_diffrn_reflns_limit_l_max 39
_diffrn_reflns_limit_l_min -39
_diffrn_reflns_number 31860
_diffrn_reflns_point_group_measured_fraction_full 1.000
_diffrn_reflns_point_group_measured_fraction_max 0.999
_diffrn_reflns_theta_full 25.242
_diffrn_reflns_theta_max 26.687
_diffrn_reflns_theta_min 2.034
_diffrn_source 'sealed X-ray tube'
_diffrn_source_target Mo
_exptl_absorpt_coefficient_mu 6.812
_exptl_absorpt_correction_T_max 0.0377
_exptl_absorpt_correction_T_min 0.0178
_exptl_absorpt_correction_type sphere
_exptl_absorpt_process_details '1.83.8.0 (STOE, 2020)'
_exptl_crystal_colour yellow
_exptl_crystal_colour_primary yellow
_exptl_crystal_density_diffrn 1.536
_exptl_crystal_description block
_exptl_crystal_F_000 1208
_exptl_crystal_size_rad 0.1573
_refine_diff_density_max 0.993
_refine_diff_density_min -0.281
_refine_diff_density_rms 0.103
_refine_ls_extinction_method none
_refine_ls_goodness_of_fit_ref 0.993
_refine_ls_hydrogen_treatment constr
_refine_ls_matrix_type full
_refine_ls_number_parameters 323
_refine_ls_number_reflns 5563
_refine_ls_number_restraints 14
_refine_ls_restrained_S_all 0.993
_refine_ls_R_factor_all 0.0265
_refine_ls_R_factor_gt 0.0195
_refine_ls_shift/su_max 0.008
_refine_ls_shift/su_mean 0.000
_refine_ls_structure_factor_coef Fsqd
_refine_ls_weighting_details 'w=1/[\s^2^(Fo^2^)+(0.0357P)^2^] where P=(Fo^2^+2Fc^2^)/3'
_refine_ls_weighting_scheme calc
_refine_ls_wR_factor_gt 0.0482
_refine_ls_wR_factor_ref 0.0499
_reflns_Friedel_coverage 0.000
_reflns_number_gt 4625
_reflns_number_total 5563
_reflns_threshold_expression 'I > 2\s(I)'
_cod_data_source_file d2dt00472k2.cif
_cod_data_source_block tdx026
_cod_database_code 7710191
_shelx_shelxl_version_number 2018/3
_shelx_space_group_comment
;
The symmetry employed for this shelxl refinement is uniquely defined
by the following loop, which should always be used as a source of
symmetry information in preference to the above space-group names.
They are only intended as comments.
;
_olex2_refinement_description
;
1. Fixed Uiso
 At 1.2 times of:
  All C(H) groups
 At 1.5 times of:
  All C(H,H,H) groups
2. Restrained distances
 Si1B-C20B \\sim Si1B-C22B \\sim Si1B-C21B
 with sigma of 0.02
 C24A-Si1B \\sim C20B-Si1B
 with sigma of 0.02
 C23A-Si1B \\sim C22B-Si1B
 with sigma of 0.02
 C25A-Si1B \\sim C21B-Si1B
 with sigma of 0.02
 C3A-C24A \\sim C3A-C20B
 with sigma of 0.02
 C3A-C23A \\sim C3A-C22B
 with sigma of 0.02
 C3A-C25A \\sim C3A-C21B
 with sigma of 0.02
 C24A-C3A \\sim C23A-C3A \\sim C25A-C3A
 with sigma of 0.02
 P1B-Si1B \\sim P1A-Si1A
 with sigma of 0.02
 Si1A-C20A \\sim Si1A-C21A \\sim Si1A-C22A
 with sigma of 0.02
 Si1A-C20A \\sim Si1A-C25B
 with sigma of 0.02
 Si1A-C22A \\sim Si1A-C23B
 with sigma of 0.02
 Si1A-C21A \\sim Si1A-C24B
 with sigma of 0.02
 C20A-C3B \\sim C25B-C3B
 with sigma of 0.02
 C22A-C3B \\sim C23B-C3B
 with sigma of 0.02
 C21A-C3B \\sim C24B-C3B
 with sigma of 0.02
 C25B-C3B \\sim C24B-C3B \\sim C23B-C3B
 with sigma of 0.02
 P1A-C3A \\sim P1B-C3B
 with sigma of 0.02
3. Uiso/Uaniso restraints and constraints
Uanis(C24A) = Uanis(C20B)
Uanis(C24B) = Uanis(C21A)
Uanis(C25B) = Uanis(C20A)
Uanis(C22A) = Uanis(C23B)
Uanis(Si1A) = Uanis(C3B)
4. Others
 Sof(P1B)=Sof(Si1B)=Sof(C3B)=Sof(C20B)=Sof(H20D)=Sof(H20E)=Sof(H20F)=Sof(C22B)=
 Sof(H22D)=Sof(H22E)=Sof(H22F)=Sof(C21B)=Sof(H21D)=Sof(H21E)=Sof(H21F)=
 Sof(C25B)=Sof(H25D)=Sof(H25E)=Sof(H25F)=Sof(C24B)=Sof(H24D)=Sof(H24E)=
 Sof(H24F)=Sof(C23B)=Sof(H23D)=Sof(H23E)=Sof(H23F)=1-FVAR(1)
 Sof(Si1A)=Sof(C3A)=Sof(C24A)=Sof(H24A)=Sof(H24B)=Sof(H24C)=Sof(C23A)=
 Sof(H23A)=Sof(H23B)=Sof(H23C)=Sof(C20A)=Sof(H20A)=Sof(H20B)=Sof(H20C)=
 Sof(C25A)=Sof(H25A)=Sof(H25B)=Sof(H25C)=Sof(C22A)=Sof(H22A)=Sof(H22B)=
 Sof(H22C)=Sof(C21A)=Sof(H21A)=Sof(H21B)=Sof(H21C)=Sof(P1A)=FVAR(1)
5.a Aromatic/amide H refined with riding coordinates:
 C10(H10), C7(H7), C12(H12), C5(H5)
5.b Idealised Me refined as rotating group:
 C14(H14A,H14B,H14C), C17(H17A,H17B,H17C), C24A(H24A,H24B,H24C), C23A(H23A,
 H23B,H23C), C20A(H20A,H20B,H20C), C25A(H25A,H25B,H25C), C19(H19A,H19B,H19C),
 C16(H16A,H16B,H16C), C15(H15A,H15B,H15C), C18(H18A,H18B,H18C), C22A(H22A,H22B,
 H22C), C21A(H21A,H21B,H21C), C20B(H20D,H20E,H20F), C22B(H22D,H22E,H22F),
 C21B(H21D,H21E,H21F), C25B(H25D,H25E,H25F), C24B(H24D,H24E,H24F), C23B(H23D,
 H23E,H23F)
;
_olex2_submission_special_instructions 'No special instructions were received'

loop_
_space_group_symop_operation_xyz
'x, y, z'
'-x, y+1/2, -z+1/2'
'-x, -y, -z'
'x, -y-1/2, z-1/2'

loop_
_atom_site_label
_atom_site_type_symbol
_atom_site_fract_x
_atom_site_fract_y
_atom_site_fract_z
_atom_site_U_iso_or_equiv
_atom_site_adp_type
_atom_site_occupancy
_atom_site_site_symmetry_order
_atom_site_calc_flag
_atom_site_refinement_flags_posn
_atom_site_refinement_flags_adp
_atom_site_refinement_flags_occupancy
_atom_site_disorder_assembly
_atom_site_disorder_group
Bi1 Bi 0.38791(2) 0.62502(2) 0.63951(2) 0.02389(4) Uani 1 1 d . . . . .
Si1A Si 0.0435(3) 0.5653(3) 0.59207(8) 0.0246(3) Uani 0.733(4) 1 d D . P A 1
C3A C 0.2112(14) 0.238(2) 0.6360(5) 0.018(2) Uani 0.733(4) 1 d D . P A 1
C2 C 0.5160(3) 0.7314(3) 0.59194(9) 0.0240(6) Uani 1 1 d . . . . .
C9 C 0.4905(3) 0.7219(3) 0.54648(9) 0.0263(6) Uani 1 1 d . . . . .
C14 C 0.5929(3) 0.3428(3) 0.59767(9) 0.0287(6) Uani 1 1 d . . . . .
H14A H 0.624664 0.437417 0.584062 0.043 Uiso 1 1 calc GR . . . .
H14B H 0.496094 0.332674 0.589065 0.043 Uiso 1 1 calc GR . . . .
H14C H 0.637234 0.248225 0.588330 0.043 Uiso 1 1 calc GR . . . .
C13 C 0.6250(3) 0.8216(3) 0.61195(9) 0.0261(6) Uani 1 1 d . . . . .
C10 C 0.5736(3) 0.8032(3) 0.52237(9) 0.0280(6) Uani 1 1 d . . . . .
H10 H 0.555040 0.796742 0.491689 0.034 Uiso 1 1 calc R . . . .
C4 C 0.6247(3) 0.3583(3) 0.64635(9) 0.0260(6) Uani 1 1 d . . . . .
C17 C 0.3783(3) 0.6253(3) 0.52239(9) 0.0302(6) Uani 1 1 d . . . . .
H17A H 0.398964 0.511907 0.526285 0.045 Uiso 1 1 calc GR . . . .
H17B H 0.367298 0.651787 0.491514 0.045 Uiso 1 1 calc GR . . . .
H17C H 0.295468 0.649194 0.533660 0.045 Uiso 1 1 calc GR . . . .
C24A C 0.3161(6) 0.1112(9) 0.6305(3) 0.0267(12) Uani 0.733(4) 1 d D . P A 1
H24A H 0.303256 0.018587 0.648468 0.040 Uiso 0.733(4) 1 calc GR . P A 1
H24B H 0.405651 0.155032 0.639536 0.040 Uiso 0.733(4) 1 calc GR . P A 1
H24C H 0.306426 0.078861 0.600075 0.040 Uiso 0.733(4) 1 calc GR . P A 1
C23A C 0.0690(12) 0.1669(14) 0.6208(4) 0.0323(17) Uani 0.733(4) 1 d D . P A 1
H23A H 0.055701 0.151399 0.589347 0.049 Uiso 0.733(4) 1 calc GR . P A 1
H23B H 0.001222 0.240271 0.628398 0.049 Uiso 0.733(4) 1 calc GR . P A 1
H23C H 0.061141 0.064432 0.635122 0.049 Uiso 0.733(4) 1 calc GR . P A 1
C7 C 0.6962(3) 0.3775(3) 0.73575(9) 0.0326(6) Uani 1 1 d . . . . .
H7 H 0.720073 0.383604 0.766310 0.039 Uiso 1 1 calc R . . . .
C11 C 0.6820(3) 0.8930(3) 0.54102(10) 0.0284(6) Uani 1 1 d . . . . .
C12 C 0.7059(3) 0.8999(3) 0.58597(9) 0.0267(6) Uani 1 1 d . . . . .
H12 H 0.779876 0.959949 0.599663 0.032 Uiso 1 1 calc R . . . .
C20A C -0.0137(8) 0.6128(10) 0.64496(19) 0.0346(12) Uani 0.733(4) 1 d D . P A 1
H20A H 0.060721 0.657892 0.664993 0.052 Uiso 0.733(4) 1 calc GR . P A 1
H20B H -0.044831 0.515287 0.657402 0.052 Uiso 0.733(4) 1 calc GR . P A 1
H20C H -0.087008 0.689879 0.640081 0.052 Uiso 0.733(4) 1 calc GR . P A 1
C6 C 0.7702(3) 0.2800(4) 0.71247(10) 0.0339(7) Uani 1 1 d . . . . .
C25A C 0.2193(14) 0.2968(15) 0.6825(2) 0.0305(18) Uani 0.733(4) 1 d D . P A 1
H25A H 0.201427 0.208299 0.701201 0.046 Uiso 0.733(4) 1 calc GR . P A 1
H25B H 0.152775 0.380667 0.683705 0.046 Uiso 0.733(4) 1 calc GR . P A 1
H25C H 0.308738 0.339301 0.692528 0.046 Uiso 0.733(4) 1 calc GR . P A 1
C19 C 0.6583(3) 0.8401(3) 0.66046(10) 0.0321(7) Uani 1 1 d . . . . .
H19A H 0.580845 0.883694 0.671762 0.048 Uiso 1 1 calc GR . . . .
H19B H 0.734308 0.912529 0.667415 0.048 Uiso 1 1 calc GR . . . .
H19C H 0.681267 0.736129 0.673677 0.048 Uiso 1 1 calc GR . . . .
C8 C 0.5882(3) 0.4666(3) 0.71571(9) 0.0278(6) Uani 1 1 d . . . . .
C5 C 0.7322(3) 0.2720(3) 0.66808(9) 0.0294(6) Uani 1 1 d . . . . .
H5 H 0.781244 0.205165 0.651730 0.035 Uiso 1 1 calc R . . . .
C16 C 0.5125(3) 0.5700(4) 0.74319(10) 0.0340(7) Uani 1 1 d . . . . .
H16A H 0.417404 0.542696 0.737522 0.051 Uiso 1 1 calc GR . . . .
H16B H 0.524111 0.682026 0.735986 0.051 Uiso 1 1 calc GR . . . .
H16C H 0.546940 0.552324 0.773864 0.051 Uiso 1 1 calc GR . . . .
C1 C 0.5515(3) 0.4572(3) 0.67043(9) 0.0244(6) Uani 1 1 d . . . . .
C15 C 0.8868(4) 0.1835(4) 0.73461(12) 0.0479(9) Uani 1 1 d . . . . .
H15A H 0.949619 0.253619 0.752663 0.072 Uiso 1 1 calc GR . . . .
H15B H 0.932167 0.132422 0.712722 0.072 Uiso 1 1 calc GR . . . .
H15C H 0.854403 0.101895 0.752809 0.072 Uiso 1 1 calc GR . . . .
C18 C 0.7693(3) 0.9766(4) 0.51346(10) 0.0362(7) Uani 1 1 d . . . . .
H18A H 0.825193 0.898507 0.501386 0.054 Uiso 1 1 calc GR . . . .
H18B H 0.826444 1.053390 0.531183 0.054 Uiso 1 1 calc GR . . . .
H18C H 0.713286 1.032513 0.489817 0.054 Uiso 1 1 calc GR . . . .
C22A C 0.0806(15) 0.7611(12) 0.5670(5) 0.0313(17) Uani 0.733(4) 1 d D . P A 1
H22A H 0.007216 0.835542 0.568781 0.047 Uiso 0.733(4) 1 calc GR . P A 1
H22B H 0.089955 0.744462 0.536606 0.047 Uiso 0.733(4) 1 calc GR . P A 1
H22C H 0.163821 0.805013 0.582671 0.047 Uiso 0.733(4) 1 calc GR . P A 1
C21A C -0.0980(6) 0.4735(10) 0.5542(3) 0.0369(13) Uani 0.733(4) 1 d D . P A 1
H21A H -0.129378 0.378097 0.567515 0.055 Uiso 0.733(4) 1 calc GR . P A 1
H21B H -0.067066 0.444514 0.526997 0.055 Uiso 0.733(4) 1 calc GR . P A 1
H21C H -0.171428 0.550109 0.548172 0.055 Uiso 0.733(4) 1 calc GR . P A 1
P1A P 0.2271(6) 0.4079(5) 0.59517(19) 0.0225(6) Uani 0.733(4) 1 d D . P A 1
P1B P 0.2113(17) 0.4449(14) 0.5913(6) 0.028(2) Uani 0.267(4) 1 d D . P A 2
Si1B Si 0.1994(14) 0.2478(19) 0.6399(5) 0.033(3) Uani 0.267(4) 1 d D . P A 2
C3B C 0.050(3) 0.569(3) 0.5913(7) 0.0246(3) Uani 0.267(4) 1 d D . P A 2
C20B C 0.345(2) 0.135(3) 0.6339(11) 0.0267(12) Uani 0.267(4) 1 d D . P A 2
H20D H 0.421717 0.177203 0.653338 0.040 Uiso 0.267(4) 1 calc GR . P A 2
H20E H 0.361073 0.141596 0.603920 0.040 Uiso 0.267(4) 1 calc GR . P A 2
H20F H 0.330605 0.023376 0.641310 0.040 Uiso 0.267(4) 1 calc GR . P A 2
C22B C 0.050(4) 0.130(4) 0.6271(14) 0.051(8) Uani 0.267(4) 1 d D . P A 2
H22D H 0.053402 0.040800 0.647450 0.077 Uiso 0.267(4) 1 calc GR . P A 2
H22E H 0.044069 0.088594 0.597518 0.077 Uiso 0.267(4) 1 calc GR . P A 2
H22F H -0.028162 0.195842 0.629309 0.077 Uiso 0.267(4) 1 calc GR . P A 2
C21B C 0.220(4) 0.287(4) 0.6970(7) 0.035(5) Uani 0.267(4) 1 d D . P A 2
H21D H 0.158058 0.370030 0.702838 0.053 Uiso 0.267(4) 1 calc GR . P A 2
H21E H 0.312221 0.321586 0.707021 0.053 Uiso 0.267(4) 1 calc GR . P A 2
H21F H 0.202461 0.189307 0.712401 0.053 Uiso 0.267(4) 1 calc GR . P A 2
C25B C 0.004(3) 0.590(3) 0.6348(7) 0.0346(12) Uani 0.267(4) 1 d D . P A 2
H25D H -0.015866 0.485448 0.646259 0.052 Uiso 0.267(4) 1 calc GR . P A 2
H25E H -0.077142 0.655521 0.631304 0.052 Uiso 0.267(4) 1 calc GR . P A 2
H25F H 0.074149 0.641890 0.654945 0.052 Uiso 0.267(4) 1 calc GR . P A 2
C24B C -0.063(2) 0.487(3) 0.5623(9) 0.0369(13) Uani 0.267(4) 1 d D . P A 2
H24D H -0.041561 0.480243 0.532826 0.055 Uiso 0.267(4) 1 calc GR . P A 2
H24E H -0.145634 0.548910 0.561811 0.055 Uiso 0.267(4) 1 calc GR . P A 2
H24F H -0.075821 0.380353 0.573286 0.055 Uiso 0.267(4) 1 calc GR . P A 2
C23B C 0.072(5) 0.729(4) 0.5715(15) 0.0313(17) Uani 0.267(4) 1 d D . P A 2
H23D H 0.138087 0.789854 0.591298 0.047 Uiso 0.267(4) 1 calc GR . P A 2
H23E H -0.012275 0.788297 0.566446 0.047 Uiso 0.267(4) 1 calc GR . P A 2
H23F H 0.105111 0.713823 0.543923 0.047 Uiso 0.267(4) 1 calc GR . P A 2

loop_
_atom_site_aniso_label
_atom_site_aniso_U_11
_atom_site_aniso_U_22
_atom_site_aniso_U_33
_atom_site_aniso_U_23
_atom_site_aniso_U_13
_atom_site_aniso_U_12
Bi1 0.02296(6) 0.02634(6) 0.02262(6) -0.00396(4) 0.00433(4) -0.00196(4)
Si1A 0.0213(6) 0.0273(5) 0.0247(5) -0.0001(4) 0.0021(4) 0.0004(4)
C3A 0.021(5) 0.013(4) 0.022(4) -0.008(3) 0.007(3) -0.003(3)
C2 0.0252(14) 0.0208(13) 0.0266(14) 0.0004(10) 0.0059(11) 0.0009(10)
C9 0.0241(14) 0.0266(14) 0.0278(14) 0.0002(11) 0.0033(11) 0.0031(11)
C14 0.0362(17) 0.0274(15) 0.0236(14) -0.0021(11) 0.0081(12) 0.0026(12)
C13 0.0296(15) 0.0200(13) 0.0283(14) -0.0005(11) 0.0032(12) 0.0032(11)
C10 0.0308(16) 0.0280(14) 0.0243(14) 0.0017(11) 0.0019(12) 0.0053(12)
C4 0.0303(15) 0.0223(14) 0.0260(14) 0.0023(10) 0.0061(11) -0.0074(11)
C17 0.0285(15) 0.0384(16) 0.0231(13) 0.0012(12) 0.0022(11) -0.0037(13)
C24A 0.025(4) 0.020(3) 0.033(2) 0.0013(19) 0.000(3) -0.015(2)
C23A 0.036(4) 0.024(4) 0.037(4) 0.008(3) 0.006(3) 0.004(3)
C7 0.0357(16) 0.0366(16) 0.0249(14) 0.0038(12) 0.0030(12) -0.0080(13)
C11 0.0275(14) 0.0232(14) 0.0347(15) 0.0057(11) 0.0056(12) 0.0037(11)
C12 0.0248(14) 0.0206(14) 0.0341(15) -0.0005(11) 0.0025(12) -0.0005(10)
C20A 0.039(3) 0.045(3) 0.021(3) -0.003(2) 0.008(2) 0.010(2)
C6 0.0315(16) 0.0359(17) 0.0337(16) 0.0065(13) 0.0031(13) -0.0020(13)
C25A 0.035(3) 0.023(3) 0.033(5) 0.010(4) 0.006(4) 0.000(2)
C19 0.0370(17) 0.0265(15) 0.0318(16) -0.0010(11) 0.0019(13) -0.0068(12)
C8 0.0290(15) 0.0303(15) 0.0247(14) -0.0006(11) 0.0054(12) -0.0084(12)
C5 0.0297(16) 0.0267(15) 0.0334(15) 0.0031(12) 0.0101(13) -0.0007(12)
C16 0.0369(17) 0.0430(16) 0.0218(13) -0.0053(12) 0.0034(12) -0.0040(14)
C1 0.0236(14) 0.0237(14) 0.0262(14) -0.0005(11) 0.0047(11) -0.0051(11)
C15 0.046(2) 0.054(2) 0.0425(19) 0.0110(16) 0.0016(16) 0.0072(17)
C18 0.0354(17) 0.0369(17) 0.0361(16) 0.0116(13) 0.0051(14) -0.0010(13)
C22A 0.028(2) 0.026(5) 0.038(4) 0.005(3) 0.000(2) 0.005(3)
C21A 0.027(4) 0.042(3) 0.039(4) 0.000(2) -0.005(3) -0.010(3)
P1A 0.0245(11) 0.0206(16) 0.0225(11) 0.0005(11) 0.0032(8) -0.0026(11)
P1B 0.035(4) 0.024(5) 0.024(3) 0.001(3) 0.004(3) -0.005(3)
Si1B 0.030(4) 0.030(4) 0.040(5) -0.001(3) 0.009(3) 0.006(3)
C3B 0.0213(6) 0.0273(5) 0.0247(5) -0.0001(4) 0.0021(4) 0.0004(4)
C20B 0.025(4) 0.020(3) 0.033(2) 0.0013(19) 0.000(3) -0.015(2)
C22B 0.065(16) 0.04(2) 0.045(15) -0.003(11) 0.012(11) 0.001(11)
C21B 0.044(9) 0.025(8) 0.037(14) 0.007(11) 0.009(13) -0.002(7)
C25B 0.039(3) 0.045(3) 0.021(3) -0.003(2) 0.008(2) 0.010(2)
C24B 0.027(4) 0.042(3) 0.039(4) 0.000(2) -0.005(3) -0.010(3)
C23B 0.028(2) 0.026(5) 0.038(4) 0.005(3) 0.000(2) 0.005(3)

loop_
_atom_type_symbol
_atom_type_description
_atom_type_scat_dispersion_real
_atom_type_scat_dispersion_imag
_atom_type_scat_source
C C 0.0033 0.0016 'International Tables Vol C Tables 4.2.6.8 and 6.1.1.4'
H H 0.0000 0.0000 'International Tables Vol C Tables 4.2.6.8 and 6.1.1.4'
Bi Bi -4.1077 10.2566 'International Tables Vol C Tables 4.2.6.8 and 6.1.1.4'
P P 0.1023 0.0942 'International Tables Vol C Tables 4.2.6.8 and 6.1.1.4'
Si Si 0.0817 0.0704 'International Tables Vol C Tables 4.2.6.8 and 6.1.1.4'

loop_
_geom_angle_atom_site_label_1
_geom_angle_atom_site_label_2
_geom_angle_atom_site_label_3
_geom_angle
_geom_angle_site_symmetry_1
_geom_angle_site_symmetry_3
_geom_angle_publ_flag
C2 Bi1 P1A 106.79(14) . . ?
C2 Bi1 P1B 104.8(4) . . ?
C1 Bi1 C2 93.96(10) . . ?
C1 Bi1 P1A 98.15(11) . . ?
C1 Bi1 P1B 105.8(2) . . ?
C20A Si1A C22A 106.7(6) . . ?
C20A Si1A C21A 109.5(4) . . ?
C20A Si1A P1A 116.6(3) . . ?
C22A Si1A P1A 108.2(5) . . ?
C21A Si1A C22A 106.2(5) . . ?
C21A Si1A P1A 109.1(3) . . ?
C24A C3A C23A 108.8(11) . . ?
C24A C3A P1A 108.1(10) . . ?
C23A C3A P1A 104.4(9) . . ?
C25A C3A C24A 113.3(12) . . ?
C25A C3A C23A 108.9(13) . . ?
C25A C3A P1A 112.9(10) . . ?
C9 C2 Bi1 126.6(2) . . ?
C13 C2 Bi1 113.92(19) . . ?
C13 C2 C9 119.3(3) . . ?
C2 C9 C17 123.0(3) . . ?
C10 C9 C2 119.1(3) . . ?
C10 C9 C17 117.9(2) . . ?
H14A C14 H14B 109.5 . . ?
H14A C14 H14C 109.5 . . ?
H14B C14 H14C 109.5 . . ?
C4 C14 H14A 109.5 . . ?
C4 C14 H14B 109.5 . . ?
C4 C14 H14C 109.5 . . ?
C2 C13 C19 122.8(3) . . ?
C12 C13 C2 119.0(3) . . ?
C12 C13 C19 118.2(3) . . ?
C9 C10 H10 118.4 . . ?
C11 C10 C9 123.1(3) . . ?
C11 C10 H10 118.4 . . ?
C5 C4 C14 118.3(3) . . ?
C5 C4 C1 118.9(3) . . ?
C1 C4 C14 122.7(2) . . ?
C9 C17 H17A 109.5 . . ?
C9 C17 H17B 109.5 . . ?
C9 C17 H17C 109.5 . . ?
H17A C17 H17B 109.5 . . ?
H17A C17 H17C 109.5 . . ?
H17B C17 H17C 109.5 . . ?
C3A C24A H24A 109.5 . . ?
C3A C24A H24B 109.5 . . ?
C3A C24A H24C 109.5 . . ?
H24A C24A H24B 109.5 . . ?
H24A C24A H24C 109.5 . . ?
H24B C24A H24C 109.5 . . ?
C3A C23A H23A 109.5 . . ?
C3A C23A H23B 109.5 . . ?
C3A C23A H23C 109.5 . . ?
H23A C23A H23B 109.5 . . ?
H23A C23A H23C 109.5 . . ?
H23B C23A H23C 109.5 . . ?
C6 C7 H7 118.9 . . ?
C6 C7 C8 122.1(3) . . ?
C8 C7 H7 118.9 . . ?
C10 C11 C12 116.8(3) . . ?
C10 C11 C18 120.9(3) . . ?
C12 C11 C18 122.3(3) . . ?
C13 C12 H12 118.7 . . ?
C11 C12 C13 122.7(3) . . ?
C11 C12 H12 118.7 . . ?
Si1A C20A H20A 109.5 . . ?
Si1A C20A H20B 109.5 . . ?
Si1A C20A H20C 109.5 . . ?
H20A C20A H20B 109.5 . . ?
H20A C20A H20C 109.5 . . ?
H20B C20A H20C 109.5 . . ?
C7 C6 C15 121.6(3) . . ?
C5 C6 C7 117.6(3) . . ?
C5 C6 C15 120.7(3) . . ?
C3A C25A H25A 109.5 . . ?
C3A C25A H25B 109.5 . . ?
C3A C25A H25C 109.5 . . ?
H25A C25A H25B 109.5 . . ?
H25A C25A H25C 109.5 . . ?
H25B C25A H25C 109.5 . . ?
C13 C19 H19A 109.5 . . ?
C13 C19 H19B 109.5 . . ?
C13 C19 H19C 109.5 . . ?
H19A C19 H19B 109.5 . . ?
H19A C19 H19C 109.5 . . ?
H19B C19 H19C 109.5 . . ?
C7 C8 C16 119.1(3) . . ?
C7 C8 C1 119.3(3) . . ?
C1 C8 C16 121.6(3) . . ?
C4 C5 H5 118.7 . . ?
C6 C5 C4 122.6(3) . . ?
C6 C5 H5 118.7 . . ?
C8 C16 H16A 109.5 . . ?
C8 C16 H16B 109.5 . . ?
C8 C16 H16C 109.5 . . ?
H16A C16 H16B 109.5 . . ?
H16A C16 H16C 109.5 . . ?
H16B C16 H16C 109.5 . . ?
C4 C1 Bi1 123.31(19) . . ?
C4 C1 C8 119.4(3) . . ?
C8 C1 Bi1 117.0(2) . . ?
C6 C15 H15A 109.5 . . ?
C6 C15 H15B 109.5 . . ?
C6 C15 H15C 109.5 . . ?
H15A C15 H15B 109.5 . . ?
H15A C15 H15C 109.5 . . ?
H15B C15 H15C 109.5 . . ?
C11 C18 H18A 109.5 . . ?
C11 C18 H18B 109.5 . . ?
C11 C18 H18C 109.5 . . ?
H18A C18 H18B 109.5 . . ?
H18A C18 H18C 109.5 . . ?
H18B C18 H18C 109.5 . . ?
Si1A C22A H22A 109.5 . . ?
Si1A C22A H22B 109.5 . . ?
Si1A C22A H22C 109.5 . . ?
H22A C22A H22B 109.5 . . ?
H22A C22A H22C 109.5 . . ?
H22B C22A H22C 109.5 . . ?
Si1A C21A H21A 109.5 . . ?
Si1A C21A H21B 109.5 . . ?
Si1A C21A H21C 109.5 . . ?
H21A C21A H21B 109.5 . . ?
H21A C21A H21C 109.5 . . ?
H21B C21A H21C 109.5 . . ?
Si1A P1A Bi1 93.09(19) . . ?
C3A P1A Bi1 105.5(5) . . ?
C3A P1A Si1A 107.9(5) . . ?
Si1B P1B Bi1 98.0(7) . . ?
C3B P1B Bi1 100.9(9) . . ?
C3B P1B Si1B 105.2(11) . . ?
C20B Si1B P1B 101.0(13) . . ?
C20B Si1B C22B 111.1(19) . . ?
C20B Si1B C21B 103.1(19) . . ?
C22B Si1B P1B 112.6(12) . . ?
C21B Si1B P1B 121.5(13) . . ?
C21B Si1B C22B 107(2) . . ?
C25B C3B P1B 116.0(19) . . ?
C25B C3B C24B 106(2) . . ?
C25B C3B C23B 111(3) . . ?
C24B C3B P1B 108.4(18) . . ?
C24B C3B C23B 108(3) . . ?
C23B C3B P1B 107(2) . . ?
Si1B C20B H20D 109.5 . . ?
Si1B C20B H20E 109.5 . . ?
Si1B C20B H20F 109.5 . . ?
H20D C20B H20E 109.5 . . ?
H20D C20B H20F 109.5 . . ?
H20E C20B H20F 109.5 . . ?
Si1B C22B H22D 109.5 . . ?
Si1B C22B H22E 109.5 . . ?
Si1B C22B H22F 109.5 . . ?
H22D C22B H22E 109.5 . . ?
H22D C22B H22F 109.5 . . ?
H22E C22B H22F 109.5 . . ?
Si1B C21B H21D 109.5 . . ?
Si1B C21B H21E 109.5 . . ?
Si1B C21B H21F 109.5 . . ?
H21D C21B H21E 109.5 . . ?
H21D C21B H21F 109.5 . . ?
H21E C21B H21F 109.5 . . ?
C3B C25B H25D 109.5 . . ?
C3B C25B H25E 109.5 . . ?
C3B C25B H25F 109.5 . . ?
H25D C25B H25E 109.5 . . ?
H25D C25B H25F 109.5 . . ?
H25E C25B H25F 109.5 . . ?
C3B C24B H24D 109.5 . . ?
C3B C24B H24E 109.5 . . ?
C3B C24B H24F 109.5 . . ?
H24D C24B H24E 109.5 . . ?
H24D C24B H24F 109.5 . . ?
H24E C24B H24F 109.5 . . ?
C3B C23B H23D 109.5 . . ?
C3B C23B H23E 109.5 . . ?
C3B C23B H23F 109.5 . . ?
H23D C23B H23E 109.5 . . ?
H23D C23B H23F 109.5 . . ?
H23E C23B H23F 109.5 . . ?

loop_
_geom_bond_atom_site_label_1
_geom_bond_atom_site_label_2
_geom_bond_distance
_geom_bond_site_symmetry_2
_geom_bond_publ_flag
Bi1 C2 2.300(3) . ?
Bi1 C1 2.276(3) . ?
Bi1 P1A 2.686(6) . ?
Bi1 P1B 2.634(19) . ?
Si1A C20A 1.877(5) . ?
Si1A C22A 1.886(6) . ?
Si1A C21A 1.880(5) . ?
Si1A P1A 2.274(5) . ?
C3A C24A 1.533(13) . ?
C3A C23A 1.565(12) . ?
C3A C25A 1.527(13) . ?
C3A P1A 1.939(19) . ?
C2 C9 1.407(4) . ?
C2 C13 1.405(4) . ?
C9 C10 1.392(4) . ?
C9 C17 1.502(4) . ?
C14 H14A 0.9800 . ?
C14 H14B 0.9800 . ?
C14 H14C 0.9800 . ?
C14 C4 1.512(4) . ?
C13 C12 1.403(4) . ?
C13 C19 1.510(4) . ?
C10 H10 0.9500 . ?
C10 C11 1.386(4) . ?
C4 C5 1.395(4) . ?
C4 C1 1.408(4) . ?
C17 H17A 0.9800 . ?
C17 H17B 0.9800 . ?
C17 H17C 0.9800 . ?
C24A H24A 0.9800 . ?
C24A H24B 0.9800 . ?
C24A H24C 0.9800 . ?
C23A H23A 0.9800 . ?
C23A H23B 0.9800 . ?
C23A H23C 0.9800 . ?
C7 H7 0.9500 . ?
C7 C6 1.390(4) . ?
C7 C8 1.393(4) . ?
C11 C12 1.390(4) . ?
C11 C18 1.501(4) . ?
C12 H12 0.9500 . ?
C20A H20A 0.9800 . ?
C20A H20B 0.9800 . ?
C20A H20C 0.9800 . ?
C6 C5 1.383(4) . ?
C6 C15 1.511(4) . ?
C25A H25A 0.9800 . ?
C25A H25B 0.9800 . ?
C25A H25C 0.9800 . ?
C19 H19A 0.9800 . ?
C19 H19B 0.9800 . ?
C19 H19C 0.9800 . ?
C8 C16 1.511(4) . ?
C8 C1 1.409(4) . ?
C5 H5 0.9500 . ?
C16 H16A 0.9800 . ?
C16 H16B 0.9800 . ?
C16 H16C 0.9800 . ?
C15 H15A 0.9800 . ?
C15 H15B 0.9800 . ?
C15 H15C 0.9800 . ?
C18 H18A 0.9800 . ?
C18 H18B 0.9800 . ?
C18 H18C 0.9800 . ?
C22A H22A 0.9800 . ?
C22A H22B 0.9800 . ?
C22A H22C 0.9800 . ?
C21A H21A 0.9800 . ?
C21A H21B 0.9800 . ?
C21A H21C 0.9800 . ?
P1B Si1B 2.264(18) . ?
P1B C3B 1.94(3) . ?
Si1B C20B 1.79(2) . ?
Si1B C22B 1.80(2) . ?
Si1B C21B 1.80(2) . ?
C3B C25B 1.51(2) . ?
C3B C24B 1.51(2) . ?
C3B C23B 1.52(2) . ?
C20B H20D 0.9800 . ?
C20B H20E 0.9800 . ?
C20B H20F 0.9800 . ?
C22B H22D 0.9800 . ?
C22B H22E 0.9800 . ?
C22B H22F 0.9800 . ?
C21B H21D 0.9800 . ?
C21B H21E 0.9800 . ?
C21B H21F 0.9800 . ?
C25B H25D 0.9800 . ?
C25B H25E 0.9800 . ?
C25B H25F 0.9800 . ?
C24B H24D 0.9800 . ?
C24B H24E 0.9800 . ?
C24B H24F 0.9800 . ?
C23B H23D 0.9800 . ?
C23B H23E 0.9800 . ?
C23B H23F 0.9800 . ?
